data_1000001
loop_
_publ_author_name
'Bachet, Bernard'
'Soyer, Alain'
'Billy, Isabelle'
'Mornon, Jean-Paul'

_publ_contact_author_address
;
 Laboratoire de Min\'eralogie-Cristallographie
 Universit\'e P. et M.Curie - CNRS UMR 7590
 4, place Jussieu - 75252 Paris CEDEX 05 - FRANCE
;
_publ_contact_author_email ' soyer@lmcp.jussieu.fr '
_publ_contact_author_fax ' +33 01 44 27 37 85'
_publ_contact_author_name 'Alain Soyer'
_publ_contact_author_phone ' +33 01 44 27 52 42'
_publ_section_title
;
 Pristinamycin complex solved using Shake-and-Bake
;
_chemical_formula_moiety 'C107 H142 N14 O26'
_chemical_formula_sum 'C107 H142 N14 O26'
_chemical_formula_weight 2040.39
_chemical_melting_point ?
_space_group_IT_number 19
_symmetry_cell_setting orthorhombic
_symmetry_space_group_name_Hall 'P 2ac 2ab'
_symmetry_space_group_name_H-M 'P 21 21 21'
_atom_sites_solution_hydrogens geom
_atom_sites_solution_primary direct
_cell_angle_alpha 90
_cell_angle_beta 90
_cell_angle_gamma 90
_cell_formula_units_Z 4
_cell_length_a 48.480
_cell_length_b 21.720
_cell_length_c 10.740
_cell_measurement_reflns_used 25
_cell_measurement_temperature 293
_cell_measurement_theta_max 26
_cell_measurement_theta_min 18
_cell_volume 11309.1
_computing_data_collection stepscan
_computing_molecular_graphics
;
 CAMERON (Watkin, Prout & Pearce,  1996)
;
_computing_publication_material
;
CRYSTALS Issue 10 (Watkin, Prout, Carruthers & Betteridge, 1996)
;
_computing_structure_refinement
;
CRYSTALS Issue 10 (Watkin, Prout, Carruthers & Betteridge, 1996)
;
_computing_structure_solution 'SnB (Miller et al, 1994)'
_diffrn_ambient_temperature 293
_diffrn_measured_fraction_theta_max 1.000
_diffrn_measurement_device_type 'Philips PW1100'
_diffrn_measurement_method \w/2\q
_diffrn_radiation_monochromator graphite
_diffrn_radiation_type 'Cu K\a'
_diffrn_radiation_wavelength 1.54180
_diffrn_reflns_av_R_equivalents 0.00
_diffrn_reflns_limit_h_max 54
_diffrn_reflns_limit_h_min 0
_diffrn_reflns_limit_k_max 24
_diffrn_reflns_limit_k_min 0
_diffrn_reflns_limit_l_max 11
_diffrn_reflns_limit_l_min 0
_diffrn_reflns_number 9163
_diffrn_reflns_theta_max 62.00
_diffrn_reflns_theta_min 2.50
_diffrn_standards_decay_% 8.00
_diffrn_standards_interval_count 0
_diffrn_standards_interval_time 0
_diffrn_standards_number 3
_exptl_absorpt_coefficient_mu 0.71
_exptl_absorpt_correction_T_max 0.87
_exptl_absorpt_correction_T_min 0.75
_exptl_absorpt_correction_type none
_exptl_crystal_colour colorless
_exptl_crystal_density_diffrn 1.20
_exptl_crystal_density_meas ?
_exptl_crystal_description needle
_exptl_crystal_F_000 4373.07
_exptl_crystal_size_max 0.70
_exptl_crystal_size_mid 0.40
_exptl_crystal_size_min 0.20
_refine_diff_density_max 0.58
_refine_diff_density_min -0.29
_refine_ls_extinction_coef 440.561
_refine_ls_extinction_method 'Larson 1970 Crystallographic Computing eq 22'
_refine_ls_goodness_of_fit_ref 5.0878
_refine_ls_hydrogen_treatment noref
_refine_ls_matrix_type full
_refine_ls_number_parameters 1280
_refine_ls_number_reflns 7110
_refine_ls_R_factor_gt 0.0771
_refine_ls_shift/su_max 5.262614
_refine_ls_structure_factor_coef F
_refine_ls_weighting_scheme calc
_refine_ls_wR_factor_ref 0.0827
_reflns_limit_h_max 54
_reflns_limit_h_min 0
_reflns_limit_k_max 24
_reflns_limit_k_min 0
_reflns_limit_l_max 11
_reflns_limit_l_min 0
_reflns_number_gt 0
_reflns_number_total 9163
_reflns_threshold_expression >2.50\s(I)
_cod_depositor_comments
;
The following automatic conversions were performed:

'_chemical_melting_point' value 'not measured' was changed to '?' -
the value is undefined or not given.

Automatic conversion script
Id: cif_fix_values 1646 2011-03-28 12:23:43Z adriana 
;
_cod_original_sg_symbol_H-M 'P 21 21 21 '
_cod_database_code 1000001

loop_
_symmetry_equiv_pos_as_xyz
x,y,z
x+1/2,-y+1/2,-z
-x,y+1/2,-z+1/2
-x+1/2,-y,z+1/2

loop_
_atom_site_label
_atom_site_fract_x
_atom_site_fract_y
_atom_site_fract_z
_atom_site_U_iso_or_equiv
_atom_site_occupancy
_atom_site_adp_type
O1 0.50576(13) 0.4129(3) 0.1027(6) 0.0583 1.0000 Uani
C2 0.4950(2) 0.4756(5) 0.0906(9) 0.0563 1.0000 Uani
C3 0.46799(18) 0.4740(4) 0.1608(9) 0.0486 1.0000 Uani
N4 0.44903(15) 0.4272(3) 0.1108(7) 0.0475 1.0000 Uani
C5 0.4260(2) 0.4409(5) 0.049(1) 0.0595 1.0000 Uani
O6 0.41759(15) 0.4938(3) 0.0312(7) 0.0732 1.0000 Uani
C7 0.4100(2) 0.3864(5) 0.0069(9) 0.0574 1.0000 Uani
N8 0.42216(18) 0.3322(4) 0.0167(9) 0.0743 1.0000 Uani
C9 0.4074(3) 0.2816(6) -0.0153(13) 0.0958 1.0000 Uani
C10 0.3810(3) 0.2857(8) -0.0496(13) 0.1090 1.0000 Uani
C11 0.3681(2) 0.3413(8) -0.0632(11) 0.1005 1.0000 Uani
C12 0.3837(2) 0.3940(6) -0.0379(11) 0.0752 1.0000 Uani
O13 0.37249(15) 0.4499(5) -0.0514(8) 0.1001 1.0000 Uani
C14 0.47232(19) 0.4646(4) 0.3018(9) 0.0513 1.0000 Uani
O15 0.49464(14) 0.4729(3) 0.3486(7) 0.0700 1.0000 Uani
N16 0.44980(15) 0.4486(4) 0.3641(7) 0.0512 1.0000 Uani
C17 0.4505(2) 0.4376(4) 0.4984(9) 0.0520 1.0000 Uani
C18 0.45413(19) 0.3679(4) 0.5182(9) 0.0497 1.0000 Uani
O19 0.43517(13) 0.3328(3) 0.4936(7) 0.0655 1.0000 Uani
N20 0.47862(15) 0.3462(4) 0.5554(8) 0.0555 1.0000 Uani
C21 0.4826(2) 0.2805(5) 0.561(1) 0.0630 1.0000 Uani
C22 0.47689(19) 0.2522(4) 0.432(1) 0.0555 1.0000 Uani
O23 0.48355(15) 0.2815(3) 0.3358(7) 0.0701 1.0000 Uani
N24 0.46543(15) 0.1971(3) 0.4251(7) 0.0511 1.0000 Uani
C25 0.4606(3) 0.1565(5) 0.531(1) 0.0714 1.0000 Uani
C26 0.46178(19) 0.1726(4) 0.2959(9) 0.0510 1.0000 Uani
C27 0.48924(19) 0.1481(4) 0.2532(9) 0.0501 1.0000 Uani
O28 0.50125(14) 0.1107(3) 0.3169(6) 0.0672 1.0000 Uani
N29 0.50005(14) 0.1667(3) 0.1408(7) 0.0491 1.0000 Uani
C30 0.5245(2) 0.1355(5) 0.091(1) 0.0657 1.0000 Uani
C31 0.5179(2) 0.1035(5) -0.030(1) 0.0733 1.0000 Uani
C32 0.5010(2) 0.1432(5) -0.1170(11) 0.0751 1.0000 Uani
O33 0.5028(2) 0.1349(4) -0.2316(8) 0.1109 1.0000 Uani
C34 0.48008(19) 0.1859(4) -0.062(1) 0.0574 1.0000 Uani
C35 0.48935(18) 0.2146(4) 0.0595(9) 0.0495 1.0000 Uani
C36 0.5128(2) 0.2608(5) 0.034(1) 0.0634 1.0000 Uani
N37 0.51971(16) 0.2973(4) 0.1283(8) 0.0612 1.0000 Uani
C38 0.5419(2) 0.3409(5) 0.1150(11) 0.0681 1.0000 Uani
C39 0.5324(2) 0.4071(5) 0.0941(11) 0.0686 1.0000 Uani
O40 0.54836(14) 0.4479(4) 0.0722(9) 0.0952 1.0000 Uani
C41 0.5612(2) 0.3373(5) 0.2289(14) 0.0813 1.0000 Uani
C42 0.5591(3) 0.3740(7) 0.3274(13) 0.0962 1.0000 Uani
C43 0.5769(3) 0.3679(9) 0.4261(16) 0.1287 1.0000 Uani
C44 0.5983(4) 0.327(1) 0.422(2) 0.1815 1.0000 Uani
C45 0.5988(6) 0.289(1) 0.326(3) 0.2528 1.0000 Uani
C46 0.5831(4) 0.2969(8) 0.216(2) 0.1800 1.0000 Uani
O47 0.52431(18) 0.2624(4) -0.0665(8) 0.1003 1.0000 Uani
C48 0.4397(2) 0.1206(4) 0.292(1) 0.0608 1.0000 Uani
C49 0.43338(19) 0.1006(4) 0.1595(9) 0.0512 1.0000 Uani
C50 0.41237(19) 0.1269(5) 0.092(1) 0.0586 1.0000 Uani
C51 0.40742(19) 0.1095(5) -0.0294(11) 0.0661 1.0000 Uani
C52 0.42331(19) 0.0659(4) -0.089(1) 0.0556 1.0000 Uani
N53 0.41830(17) 0.0508(4) -0.2127(9) 0.0744 1.0000 Uani
C54 0.4386(3) 0.0191(6) -0.2829(13) 0.0925 1.0000 Uani
C55 0.44425(19) 0.0378(4) -0.019(1) 0.0572 1.0000 Uani
C56 0.44900(19) 0.0552(4) 0.102(1) 0.0575 1.0000 Uani
C57 0.5132(3) 0.2751(6) 0.5924(14) 0.0926 1.0000 Uani
C58 0.5193(3) 0.3336(7) 0.6635(16) 0.1161 1.0000 Uani
C59 0.5029(2) 0.3810(5) 0.5968(11) 0.0773 1.0000 Uani
C60 0.4237(2) 0.4596(5) 0.561(1) 0.0725 1.0000 Uani
C61 0.4243(3) 0.4529(8) 0.7038(12) 0.1150 1.0000 Uani
C62 0.4913(2) 0.4916(6) -0.0461(11) 0.0796 1.0000 Uani
O100 0.39370(13) 0.4326(3) 0.2836(7) 0.0659 1.0000 Uani
C101 0.3713(2) 0.4073(5) 0.269(1) 0.0597 1.0000 Uani
N102 0.34874(16) 0.4386(5) 0.2350(9) 0.0761 1.0000 Uani
C103 0.3220(2) 0.4172(7) 0.1939(15) 0.1104 1.0000 Uani
C104 0.3105(3) 0.468(1) 0.120(2) 0.1579 1.0000 Uani
C105 0.3227(4) 0.5224(9) 0.1703(15) 0.1535 1.0000 Uani
C106 0.3493(3) 0.5058(6) 0.2374(13) 0.0966 1.0000 Uani
C107 0.3499(2) 0.5273(6) 0.3719(13) 0.0855 1.0000 Uani
O108 0.35136(18) 0.5869(3) 0.3781(9) 0.0970 1.0000 Uani
C109 0.3505(3) 0.6152(6) 0.4957(17) 0.1093 1.0000 Uani
C110 0.3211(3) 0.6373(5) 0.5241(15) 0.0947 1.0000 Uani
C111 0.3031(2) 0.5790(5) 0.5304(12) 0.0759 1.0000 Uani
C112 0.2823(2) 0.5656(5) 0.4561(11) 0.0682 1.0000 Uani
C113 0.2668(2) 0.5072(4) 0.4627(11) 0.0637 1.0000 Uani
O114 0.27067(16) 0.4702(3) 0.5506(8) 0.0845 1.0000 Uani
N115 0.2494(2) 0.4965(5) 0.3722(9) 0.0747 1.0000 Uani
C116 0.2327(2) 0.4415(5) 0.3586(12) 0.0833 1.0000 Uani
C117 0.2462(3) 0.3948(5) 0.2760(11) 0.0792 1.0000 Uani
C118 0.2481(2) 0.3349(5) 0.3043(11) 0.0734 1.0000 Uani
C119 0.2586(2) 0.2838(5) 0.224(1) 0.0644 1.0000 Uani
C120 0.2589(2) 0.2277(5) 0.268(1) 0.0699 1.0000 Uani
C121 0.2672(2) 0.1696(5) 0.2028(11) 0.0709 1.0000 Uani
O122 0.24573(14) 0.1269(3) 0.2169(8) 0.0799 1.0000 Uani
C123 0.2940(2) 0.1414(6) 0.2507(12) 0.0820 1.0000 Uani
C124 0.3184(2) 0.1771(5) 0.2283(12) 0.0751 1.0000 Uani
O125 0.3257(2) 0.1914(5) 0.125(1) 0.1252 1.0000 Uani
C126 0.3346(3) 0.2003(7) 0.3404(15) 0.1336 1.0000 Uani
C127 0.3533(3) 0.2499(6) 0.3128(13) 0.0907 1.0000 Uani
O128 0.38063(16) 0.2426(3) 0.3092(8) 0.0817 1.0000 Uani
C129 0.3906(2) 0.3000(5) 0.2906(11) 0.0659 1.0000 Uani
C130 0.36938(19) 0.3406(5) 0.282(1) 0.0620 1.0000 Uani
N131 0.34543(18) 0.3074(5) 0.298(1) 0.0906 1.0000 Uani
C132 0.2687(3) 0.3007(6) 0.0954(12) 0.0971 1.0000 Uani
C133 0.3109(3) 0.6845(6) 0.4340(19) 0.1316 1.0000 Uani
C134 0.3726(3) 0.6654(7) 0.496(2) 0.1617 1.0000 Uani
C135 0.4006(3) 0.6389(8) 0.479(3) 0.2475 1.0000 Uani
C136 0.3720(5) 0.705(1) 0.583(6) 0.4619 1.0000 Uani
O136 0.34923(17) 0.4930(3) 0.4636(8) 0.0843 1.0000 Uani
O150 0.34404(12) -0.0072(3) 0.5193(6) 0.0533 1.0000 Uani
C151 0.33831(19) -0.0206(5) 0.3873(9) 0.0573 1.0000 Uani
C152 0.3166(2) -0.0714(5) 0.3820(12) 0.0730 1.0000 Uani
C153 0.2915(2) -0.0530(5) 0.4541(11) 0.0657 1.0000 Uani
C154 0.2708(2) -0.0209(4) 0.410(1) 0.0632 1.0000 Uani
C155 0.2471(2) -0.0006(5) 0.4877(11) 0.0630 1.0000 Uani
O156 0.24223(15) -0.0246(3) 0.5879(8) 0.0790 1.0000 Uani
N157 0.23242(16) 0.0464(4) 0.4402(8) 0.0641 1.0000 Uani
C158 0.2110(2) 0.0762(5) 0.5171(12) 0.0755 1.0000 Uani
C159 0.2239(2) 0.1198(5) 0.6098(11) 0.0660 1.0000 Uani
C160 0.2213(2) 0.1796(5) 0.6059(11) 0.0633 1.0000 Uani
C161 0.23646(19) 0.2228(4) 0.6824(9) 0.0544 1.0000 Uani
C162 0.2522(3) 0.2001(5) 0.7913(13) 0.0863 1.0000 Uani
C163 0.2371(2) 0.2829(5) 0.645(1) 0.0623 1.0000 Uani
C164 0.2545(2) 0.3329(4) 0.7008(11) 0.0615 1.0000 Uani
O165 0.24156(14) 0.3906(3) 0.6802(7) 0.0721 1.0000 Uani
C166 0.2827(2) 0.3306(4) 0.6420(11) 0.0656 1.0000 Uani
C167 0.3044(2) 0.3691(5) 0.7083(12) 0.0674 1.0000 Uani
O168 0.29960(17) 0.3944(4) 0.8056(8) 0.0986 1.0000 Uani
C169 0.3316(2) 0.3764(5) 0.6469(12) 0.0732 1.0000 Uani
C170 0.34760(19) 0.3178(4) 0.645(1) 0.0537 1.0000 Uani
O171 0.37454(13) 0.3232(3) 0.6070(7) 0.0674 1.0000 Uani
C172 0.3845(2) 0.2648(5) 0.6128(11) 0.0660 1.0000 Uani
C173 0.36461(18) 0.2268(4) 0.6499(9) 0.0523 1.0000 Uani
N174 0.34061(15) 0.2626(3) 0.6707(8) 0.0558 1.0000 Uani
C175 0.36600(18) 0.1588(4) 0.655(1) 0.0548 1.0000 Uani
O176 0.38513(14) 0.1338(3) 0.5978(8) 0.0745 1.0000 Uani
N177 0.34761(15) 0.1262(3) 0.7169(8) 0.0558 1.0000 Uani
C178 0.3461(2) 0.0597(4) 0.695(1) 0.0616 1.0000 Uani
C179 0.33685(18) 0.0496(4) 0.563(1) 0.0544 1.0000 Uani
O180 0.32350(16) 0.0857(3) 0.5047(8) 0.0845 1.0000 Uani
C181 0.3245(3) 0.0386(6) 0.7872(13) 0.1025 1.0000 Uani
C182 0.3157(4) 0.0925(7) 0.858(2) 0.1766 1.0000 Uani
C183 0.3263(2) 0.1478(5) 0.8027(12) 0.0842 1.0000 Uani
C184 0.3276(3) -0.1347(5) 0.4281(16) 0.1058 1.0000 Uani
C185 0.3655(2) -0.0346(6) 0.3231(12) 0.0782 1.0000 Uani
C186 0.3862(2) 0.0158(6) 0.3474(15) 0.1048 1.0000 Uani
C187 0.3607(3) -0.043(1) 0.1874(15) 0.1441 1.0000 Uani
O200 0.1399(4) 0.166(1) 0.214(2) 0.301(9) 1.0000 Uiso
O201 0.1548(6) 0.1253(13) 0.366(3) 0.393(15) 1.0000 Uiso
C201 0.1169(5) 0.1168(11) 0.235(3) 0.22(1) 1.0000 Uiso
C203 0.1807(5) 0.2049(12) 0.265(3) 0.228(11) 1.0000 Uiso
C206 0.3857(7) 0.6378(16) -0.019(3) 0.260(14) 1.0000 Uiso
C207 0.4175(9) 0.6501(18) -0.041(4) 0.36(2) 1.0000 Uiso
C200 0.0964(7) 0.1352(15) 0.147(3) 0.264(15) 1.0000 Uiso
C202 0.1573(6) 0.1652(11) 0.325(3) 0.232(14) 1.0000 Uiso
C205 0.3599(9) 0.642(2) -0.050(5) 0.44(2) 1.0000 Uiso
H2 0.5089 0.5046 0.1281 0.133(4) 1.0000 Uiso
H3 0.4575 0.5131 0.1413 0.125(4) 1.0000 Uiso
H9 0.4164 0.2401 -0.0201 0.166(4) 1.0000 Uiso
H10 0.3697 0.2492 -0.0666 0.178(4) 1.0000 Uiso
H11 0.3483 0.3425 -0.0903 0.170(4) 1.0000 Uiso
H17 0.4667 0.4596 0.5368 0.127(4) 1.0000 Uiso
H21 0.4694 0.2638 0.6267 0.138(4) 1.0000 Uiso
H251 0.4515 0.1189 0.5053 0.140(4) 1.0000 Uiso
H252 0.4782 0.1492 0.5748 0.140(4) 1.0000 Uiso
H253 0.4478 0.1801 0.5918 0.140(4) 1.0000 Uiso
H26 0.4550 0.2082 0.2451 0.128(4) 1.0000 Uiso
H301 0.5394 0.1674 0.0757 0.139(4) 1.0000 Uiso
H302 0.5314 0.1051 0.1529 0.139(4) 1.0000 Uiso
H311 0.5355 0.0916 -0.0757 0.147(4) 1.0000 Uiso
H312 0.5071 0.0648 -0.0143 0.147(4) 1.0000 Uiso
H35 0.4734 0.2338 0.1084 0.127(4) 1.0000 Uiso
H38 0.5515 0.3265 0.0380 0.140(4) 1.0000 Uiso
H42 0.5445 0.4089 0.3280 0.168(4) 1.0000 Uiso
H43 0.5729 0.3983 0.5011 0.188(4) 1.0000 Uiso
H44 0.6087 0.3256 0.5117 0.251(4) 1.0000 Uiso
H45 0.6174 0.2653 0.3314 0.278(4) 1.0000 Uiso
H46 0.5871 0.2679 0.1401 0.228(4) 1.0000 Uiso
H481 0.4473 0.0837 0.3398 0.141(4) 1.0000 Uiso
H482 0.4225 0.1344 0.3346 0.141(4) 1.0000 Uiso
H50 0.4010 0.1599 0.1303 0.136(4) 1.0000 Uiso
H51 0.3914 0.1303 -0.0777 0.138(4) 1.0000 Uiso
H541 0.4325 0.0112 -0.3713 0.163(4) 1.0000 Uiso
H542 0.4563 0.0447 -0.2874 0.163(4) 1.0000 Uiso
H543 0.4434 -0.0212 -0.2432 0.163(4) 1.0000 Uiso
H55 0.4566 0.0052 -0.0612 0.139(4) 1.0000 Uiso
H56 0.4634 0.0329 0.1550 0.133(4) 1.0000 Uiso
H571 0.5244 0.2706 0.5130 0.166(4) 1.0000 Uiso
H572 0.5169 0.2374 0.6452 0.166(4) 1.0000 Uiso
H581 0.5392 0.3454 0.6562 0.177(4) 1.0000 Uiso
H582 0.5135 0.3316 0.7501 0.177(4) 1.0000 Uiso
H591 0.5130 0.4005 0.5257 0.147(4) 1.0000 Uiso
H592 0.4973 0.4160 0.6565 0.147(4) 1.0000 Uiso
H601 0.4207 0.5053 0.5397 0.150(4) 1.0000 Uiso
H602 0.4074 0.4365 0.5270 0.150(4) 1.0000 Uiso
H611 0.4068 0.4685 0.7403 0.167(4) 1.0000 Uiso
H612 0.4403 0.4776 0.7369 0.167(4) 1.0000 Uiso
H613 0.4270 0.4088 0.7242 0.167(4) 1.0000 Uiso
H621 0.4836 0.5349 -0.0544 0.146(4) 1.0000 Uiso
H622 0.5087 0.4887 -0.0934 0.146(4) 1.0000 Uiso
H623 0.4771 0.4627 -0.0853 0.146(4) 1.0000 Uiso
H1031 0.3247 0.3788 0.1385 0.177(4) 1.0000 Uiso
H1032 0.3099 0.4054 0.2641 0.177(4) 1.0000 Uiso
H1041 0.3148 0.4655 0.0265 0.221(4) 1.0000 Uiso
H1042 0.2895 0.4710 0.1258 0.221(4) 1.0000 Uiso
H1051 0.3264 0.5551 0.1026 0.200(4) 1.0000 Uiso
H1052 0.3098 0.5432 0.2326 0.200(4) 1.0000 Uiso
H106 0.3667 0.5248 0.1945 0.173(4) 1.0000 Uiso
H109 0.3539 0.5854 0.5675 0.175(4) 1.0000 Uiso
H110 0.3211 0.6634 0.6045 0.171(4) 1.0000 Uiso
H111 0.3077 0.5477 0.5975 0.148(4) 1.0000 Uiso
H112 0.2764 0.5983 0.3946 0.139(4) 1.0000 Uiso
H1161 0.2302 0.4213 0.4445 0.158(4) 1.0000 Uiso
H1162 0.2140 0.4502 0.3248 0.158(4) 1.0000 Uiso
H117 0.2542 0.4090 0.1970 0.152(4) 1.0000 Uiso
H118 0.2417 0.3215 0.3929 0.142(4) 1.0000 Uiso
H120 0.2518 0.2212 0.3575 0.145(4) 1.0000 Uiso
H121 0.2713 0.1823 0.1104 0.144(4) 1.0000 Uiso
H1231 0.2913 0.1327 0.3427 0.156(4) 1.0000 Uiso
H1232 0.2963 0.0987 0.2090 0.156(4) 1.0000 Uiso
H1261 0.3451 0.1648 0.3782 0.181(4) 1.0000 Uiso
H1262 0.3207 0.2142 0.4088 0.181(4) 1.0000 Uiso
H1321 0.2761 0.2658 0.0499 0.161(4) 1.0000 Uiso
H1322 0.2853 0.3327 0.1053 0.161(4) 1.0000 Uiso
H1323 0.2545 0.3235 0.0469 0.161(4) 1.0000 Uiso
H1331 0.2921 0.6983 0.4499 0.177(4) 1.0000 Uiso
H1332 0.3238 0.7210 0.4262 0.177(4) 1.0000 Uiso
H1333 0.3110 0.6643 0.3445 0.177(4) 1.0000 Uiso
H1351 0.4155 0.6699 0.4627 0.221(4) 1.0000 Uiso
H1352 0.4045 0.6150 0.5540 0.221(4) 1.0000 Uiso
H1353 0.4015 0.6082 0.4032 0.221(4) 1.0000 Uiso
H151 0.3298 0.0177 0.3459 0.133(4) 1.0000 Uiso
H152 0.3106 -0.0781 0.2914 0.144(4) 1.0000 Uiso
H153 0.2900 -0.0652 0.5449 0.143(4) 1.0000 Uiso
H154 0.2716 -0.0102 0.3151 0.134(4) 1.0000 Uiso
H1581 0.2011 0.0411 0.5663 0.148(4) 1.0000 Uiso
H1582 0.1972 0.0972 0.4666 0.148(4) 1.0000 Uiso
H159 0.2352 0.1005 0.6783 0.144(4) 1.0000 Uiso
H160 0.2078 0.1961 0.5418 0.139(4) 1.0000 Uiso
H1621 0.2621 0.2346 0.8366 0.156(4) 1.0000 Uiso
H1622 0.2669 0.1688 0.7665 0.156(4) 1.0000 Uiso
H1623 0.2396 0.1792 0.8534 0.156(4) 1.0000 Uiso
H163 0.2247 0.2951 0.5750 0.134(4) 1.0000 Uiso
H164 0.2552 0.3280 0.7938 0.136(4) 1.0000 Uiso
H1661 0.2893 0.2857 0.6405 0.140(4) 1.0000 Uiso
H1662 0.2811 0.3439 0.5518 0.140(4) 1.0000 Uiso
H1691 0.3429 0.4092 0.6933 0.145(4) 1.0000 Uiso
H1692 0.3293 0.3927 0.5583 0.145(4) 1.0000 Uiso
H172 0.4042 0.2508 0.5973 0.139(4) 1.0000 Uiso
H178 0.3642 0.0375 0.7013 0.134(4) 1.0000 Uiso
H1811 0.3328 0.0053 0.8435 0.174(4) 1.0000 Uiso
H1812 0.3083 0.0195 0.7428 0.174(4) 1.0000 Uiso
H1821 0.3225 0.0851 0.9494 0.206(4) 1.0000 Uiso
H1822 0.2951 0.0922 0.8622 0.206(4) 1.0000 Uiso
H1831 0.3364 0.1744 0.8730 0.154(4) 1.0000 Uiso
H1832 0.3125 0.1736 0.7658 0.154(4) 1.0000 Uiso
H1841 0.3140 -0.1660 0.4193 0.165(4) 1.0000 Uiso
H1842 0.3446 -0.1448 0.3723 0.165(4) 1.0000 Uiso
H1843 0.3346 -0.1290 0.5138 0.165(4) 1.0000 Uiso
H185 0.3758 -0.0703 0.3594 0.153(4) 1.0000 Uiso
H1861 0.4040 0.0073 0.3057 0.171(4) 1.0000 Uiso
H1862 0.3890 0.0223 0.4384 0.171(4) 1.0000 Uiso
H1863 0.3785 0.0564 0.3114 0.171(4) 1.0000 Uiso
H1871 0.3782 -0.0546 0.1446 0.204(4) 1.0000 Uiso
H1872 0.3519 -0.0077 0.1506 0.204(4) 1.0000 Uiso
H1873 0.3476 -0.0809 0.1800 0.204(4) 1.0000 Uiso
H2011 0.1093 0.1105 0.3210 0.269(4) 1.0000 Uiso
H2012 0.1236 0.0684 0.2126 0.269(4) 1.0000 Uiso
H2031 0.1976 0.2081 0.3214 0.266(4) 1.0000 Uiso
H2032 0.1721 0.2401 0.2459 0.266(4) 1.0000 Uiso
H2033 0.1877 0.1799 0.1878 0.266(4) 1.0000 Uiso
H2061 0.3837 0.6819 0.0364 0.307(4) 1.0000 Uiso
H2062 0.3850 0.6069 0.0468 0.307(4) 1.0000 Uiso
H2001 0.0807 0.1112 0.1365 0.298(4) 1.0000 Uiso
H2002 0.0925 0.1802 0.1650 0.298(4) 1.0000 Uiso
H2003 0.1067 0.1381 0.0567 0.298(4) 1.0000 Uiso
H3165 0.2325 0.4303 0.6663 0.096(4) 1.0000 Uiso
H3122 0.2307 0.0968 0.2283 0.096(4) 1.0000 Uiso
H3013 0.3641 0.4916 -0.0611 0.096(4) 1.0000 Uiso
H3157 0.2361 0.0621 0.3512 0.115(4) 1.0000 Uiso
H3115 0.2468 0.5299 0.3059 0.125(4) 1.0000 Uiso
H3053 0.4000 0.0628 -0.2531 0.126(4) 1.0000 Uiso
H3037 0.5092 0.2942 0.2108 0.110(4) 1.0000 Uiso
H3004 0.4540 0.3818 0.1241 0.091(4) 1.0000 Uiso
H3016 0.4317 0.4432 0.3167 0.096(4) 1.0000 Uiso
H1291 0.4106 0.3104 0.2833 0.096(4) 1.0000 Uiso
H1341 0.3676 0.6930 0.4121 0.096(4) 1.0000 Uiso
H341 0.4755 0.2202 -0.1252 0.096(4) 1.0000 Uiso
H342 0.4619 0.1629 -0.0481 0.096(4) 1.0000 Uiso
H2071 0.4284 0.6362 0.0331 0.096(4) 1.0000 Uiso
H2072 0.4231 0.6881 -0.0743 0.096(4) 1.0000 Uiso
H2073 0.4237 0.6152 -0.1113 0.096(4) 1.0000 Uiso
H2051 0.3464 0.6327 0.0341 0.096(4) 1.0000 Uiso
H2052 0.3513 0.6850 -0.0729 0.096(4) 1.0000 Uiso
H2053 0.3519 0.6120 -0.1100 0.096(4) 1.0000 Uiso
H1361 0.3862 0.7379 0.5638 0.096(4) 1.0000 Uiso
H1362 0.3755 0.6832 0.6563 0.096(4) 1.0000 Uiso
H1363 0.3532 0.7255 0.5815 0.096(4) 1.0000 Uiso

loop_
_atom_site_aniso_label
_atom_site_aniso_U_11
_atom_site_aniso_U_22
_atom_site_aniso_U_33
_atom_site_aniso_U_23
_atom_site_aniso_U_13
_atom_site_aniso_U_12
O1 0.056(4) 0.054(4) 0.065(5) -0.001(4) 0.006(4) -0.021(3)
C2 0.077(7) 0.056(6) 0.036(6) 0.007(5) 0.004(5) -0.023(5)
C3 0.053(6) 0.050(6) 0.042(6) -0.000(5) -0.001(5) -0.018(5)
N4 0.052(4) 0.049(4) 0.042(5) -0.004(4) -0.002(4) -0.012(4)
C5 0.066(7) 0.068(7) 0.045(6) 0.002(6) 0.006(5) -0.005(6)
O6 0.083(5) 0.073(5) 0.064(5) 0.009(4) -0.003(4) 0.005(4)
C7 0.060(6) 0.076(7) 0.036(6) -0.006(6) 0.002(5) -0.013(6)
N8 0.083(6) 0.077(6) 0.063(6) -0.015(6) -0.003(5) -0.030(5)
C9 0.11(1) 0.089(9) 0.09(1) -0.024(9) 0.007(9) -0.045(8)
C10 0.107(12) 0.152(14) 0.068(9) -0.02(1) -0.016(9) -0.061(11)
C11 0.071(8) 0.177(16) 0.054(8) -0.02(1) -0.016(7) -0.03(1)
C12 0.059(7) 0.12(1) 0.050(8) -0.001(7) -0.001(6) -0.017(7)
O13 0.072(5) 0.147(8) 0.081(6) -0.001(6) -0.008(5) 0.029(6)
C14 0.061(6) 0.042(5) 0.051(7) 0.005(5) -0.003(5) -0.018(5)
O15 0.065(4) 0.088(5) 0.057(5) 0.012(4) -0.010(4) -0.034(4)
N16 0.057(5) 0.061(5) 0.035(5) -0.003(4) 0.003(4) -0.010(4)
C17 0.063(6) 0.058(6) 0.036(6) 0.004(5) 0.002(5) -0.008(5)
C18 0.057(6) 0.059(6) 0.033(6) -0.008(5) 0.011(5) -0.017(5)
O19 0.056(4) 0.066(4) 0.075(5) -0.002(4) -0.007(4) -0.019(4)
N20 0.056(5) 0.059(5) 0.051(5) 0.000(4) -0.007(4) -0.014(4)
C21 0.071(7) 0.060(7) 0.058(7) 0.003(6) -0.015(6) -0.008(6)
C22 0.052(6) 0.047(6) 0.068(8) 0.002(6) 0.010(6) -0.004(5)
O23 0.089(5) 0.057(4) 0.064(5) 0.002(4) 0.022(4) -0.020(4)
N24 0.061(5) 0.050(5) 0.042(5) 0.004(4) 0.004(4) -0.005(4)
C25 0.110(9) 0.056(6) 0.048(7) 0.015(6) -0.005(7) -0.014(6)
C26 0.062(6) 0.039(5) 0.051(7) 0.006(5) -0.000(5) -0.003(4)
C27 0.056(6) 0.043(5) 0.052(7) 0.005(5) -0.000(5) 0.001(5)
O28 0.081(5) 0.066(4) 0.055(5) 0.014(4) -0.006(4) 0.023(4)
N29 0.041(4) 0.051(4) 0.055(5) 0.011(4) -0.001(4) 0.002(4)
C30 0.058(6) 0.072(7) 0.068(8) 0.015(6) -0.002(6) 0.010(6)
C31 0.087(8) 0.076(8) 0.057(8) -0.002(6) 0.002(6) 0.018(7)
C32 0.082(8) 0.076(8) 0.068(8) -0.010(7) 0.006(7) -0.016(7)
O33 0.149(9) 0.123(8) 0.061(6) -0.015(6) -0.011(6) 0.008(7)
C34 0.058(6) 0.059(6) 0.054(7) 0.012(5) -0.014(5) -0.006(5)
C35 0.048(5) 0.054(6) 0.046(6) 0.012(5) -0.003(5) -0.003(5)
C36 0.063(7) 0.063(7) 0.064(8) 0.018(6) 0.016(6) -0.010(5)
N37 0.061(5) 0.055(5) 0.068(6) -0.011(5) 0.018(5) -0.016(4)
C38 0.053(6) 0.069(7) 0.082(9) 0.008(7) 0.002(6) -0.018(5)
C39 0.054(7) 0.077(7) 0.075(8) 0.007(7) 0.009(6) -0.019(6)
O40 0.064(5) 0.091(6) 0.130(8) 0.031(6) 0.011(5) -0.031(4)
C41 0.064(7) 0.068(7) 0.112(11) -0.001(8) 0.002(8) -0.006(6)
C42 0.10(1) 0.108(11) 0.08(1) -0.016(9) -0.009(8) 0.008(9)
C43 0.123(13) 0.167(16) 0.096(13) -0.010(13) -0.035(11) -0.021(12)
C44 0.135(17) 0.174(19) 0.24(3) -0.01(2) -0.094(19) 0.013(14)
C45 0.26(3) 0.18(2) 0.32(4) -0.05(2) -0.19(3) 0.11(2)
C46 0.188(18) 0.137(15) 0.22(2) -0.058(16) -0.083(18) 0.079(14)
O47 0.112(7) 0.128(7) 0.061(5) 0.003(5) 0.015(5) -0.062(6)
C48 0.058(6) 0.058(6) 0.066(7) 0.003(6) 0.003(6) -0.014(5)
C49 0.055(6) 0.046(5) 0.052(7) 0.002(5) -0.003(5) -0.006(5)
C50 0.049(6) 0.065(6) 0.062(8) -0.008(6) -0.005(5) 0.011(5)
C51 0.046(6) 0.066(7) 0.087(9) -0.005(7) -0.005(6) 0.013(5)
C52 0.049(5) 0.050(6) 0.068(8) -0.007(6) -0.007(5) -0.003(5)
N53 0.065(6) 0.087(7) 0.072(7) -0.027(6) -0.015(5) 0.006(5)
C54 0.12(1) 0.077(8) 0.08(1) -0.014(8) -0.003(9) 0.001(8)
C55 0.057(6) 0.042(5) 0.073(8) -0.014(6) -0.003(6) 0.003(5)
C56 0.052(6) 0.047(6) 0.073(8) 0.005(6) -0.008(6) -0.003(5)
C57 0.086(9) 0.083(8) 0.108(11) 0.009(8) -0.036(9) 0.007(7)
C58 0.10(1) 0.10(1) 0.146(15) 0.029(11) -0.06(1) -0.029(9)
C59 0.077(7) 0.077(8) 0.078(9) 0.007(7) -0.031(7) -0.031(6)
C60 0.084(8) 0.082(8) 0.052(7) 0.003(7) 0.016(6) 0.009(7)
C61 0.130(12) 0.157(14) 0.059(9) 0.01(1) 0.025(9) 0.014(11)
C62 0.089(8) 0.095(9) 0.054(7) 0.016(7) 0.017(7) -0.026(7)
O100 0.056(4) 0.075(5) 0.067(5) -0.002(4) -0.000(4) -0.002(4)
C101 0.051(6) 0.082(7) 0.047(7) -0.003(6) 0.003(5) 0.002(6)
N102 0.046(5) 0.103(8) 0.080(7) -0.002(6) 0.007(5) 0.019(5)
C103 0.061(8) 0.153(13) 0.117(12) 0.025(12) -0.016(8) 0.003(8)
C104 0.128(14) 0.181(19) 0.16(2) 0.013(17) -0.031(14) 0.077(14)
C105 0.160(15) 0.22(2) 0.081(12) 0.035(13) 0.017(11) 0.142(15)
C106 0.09(1) 0.11(1) 0.090(11) 0.018(9) 0.026(8) 0.037(8)
C107 0.082(9) 0.081(9) 0.093(11) 0.021(8) 0.032(8) 0.029(7)
O108 0.110(7) 0.062(5) 0.119(8) 0.030(5) 0.044(6) 0.024(5)
C109 0.10(1) 0.079(9) 0.150(16) 0.00(1) 0.029(11) 0.002(8)
C110 0.086(8) 0.057(7) 0.141(13) -0.005(9) 0.019(9) 0.005(7)
C111 0.080(8) 0.056(6) 0.09(1) -0.011(7) 0.026(7) 0.003(6)
C112 0.078(7) 0.051(6) 0.076(8) 0.003(6) 0.021(7) 0.015(6)
C113 0.069(7) 0.052(6) 0.071(8) 0.003(6) 0.012(6) 0.012(6)
O114 0.097(6) 0.071(5) 0.086(6) 0.036(5) -0.025(5) -0.017(4)
N115 0.089(6) 0.067(5) 0.068(7) 0.008(5) -0.008(6) 0.012(5)
C116 0.096(9) 0.079(8) 0.076(8) -0.003(7) -0.001(7) 0.006(7)
C117 0.107(9) 0.075(8) 0.056(8) 0.000(7) -0.008(7) 0.005(7)
C118 0.080(8) 0.084(8) 0.056(7) 0.010(7) -0.014(6) -0.016(7)
C119 0.076(7) 0.071(7) 0.047(7) 0.005(6) -0.008(6) -0.004(6)
C120 0.081(8) 0.082(8) 0.046(7) 0.003(6) -0.008(6) -0.019(6)
C121 0.071(7) 0.067(7) 0.074(8) 0.009(7) -0.011(6) 0.000(6)
O122 0.062(4) 0.073(5) 0.104(6) 0.001(5) -0.003(5) -0.016(4)
C123 0.074(8) 0.086(9) 0.086(9) 0.015(8) -0.015(7) -0.010(7)
C124 0.076(8) 0.081(8) 0.068(8) 0.008(7) 0.001(7) -0.009(6)
O125 0.139(8) 0.131(8) 0.106(8) -0.026(7) 0.004(7) -0.043(7)
C126 0.160(14) 0.141(13) 0.100(12) 0.039(11) -0.055(11) -0.088(12)
C127 0.09(1) 0.080(8) 0.099(11) 0.023(9) -0.036(9) -0.037(8)
O128 0.085(5) 0.076(5) 0.083(6) 0.013(5) -0.024(5) -0.014(5)
C129 0.056(6) 0.073(7) 0.069(8) -0.002(7) -0.008(6) -0.007(6)
C130 0.049(6) 0.081(8) 0.056(7) -0.003(6) 0.007(5) -0.003(6)
N131 0.058(6) 0.131(9) 0.083(7) 0.021(7) -0.008(6) -0.031(6)
C132 0.164(13) 0.070(8) 0.058(8) 0.004(7) -0.009(9) 0.009(9)
C133 0.111(11) 0.059(8) 0.23(2) 0.024(11) 0.034(13) 0.014(8)
C134 0.129(13) 0.073(9) 0.28(3) 0.013(15) 0.037(17) -0.032(9)
C135 0.084(11) 0.097(12) 0.56(5) 0.03(2) 0.07(2) 0.01(1)
C136 0.20(2) 0.145(19) 1.04(12) -0.13(4) 0.15(5) -0.102(17)
O136 0.115(6) 0.061(5) 0.077(6) 0.015(4) 0.023(5) 0.018(5)
O150 0.052(4) 0.047(4) 0.060(5) 0.001(3) -0.010(3) 0.002(3)
C151 0.053(6) 0.065(6) 0.054(7) -0.004(6) -0.007(5) -0.004(5)
C152 0.057(6) 0.066(7) 0.096(9) -0.022(7) 0.002(6) -0.006(5)
C153 0.058(6) 0.053(6) 0.086(9) -0.003(6) -0.000(6) -0.013(5)
C154 0.069(7) 0.051(6) 0.070(8) -0.012(6) 0.005(6) -0.008(5)
C155 0.062(6) 0.053(6) 0.074(8) -0.002(6) 0.002(6) -0.017(5)
O156 0.088(5) 0.069(5) 0.080(6) 0.014(5) 0.022(5) -0.006(4)
N157 0.060(5) 0.066(6) 0.067(6) -0.010(5) 0.005(5) -0.000(4)
C158 0.056(6) 0.067(7) 0.10(1) -0.010(7) 0.003(7) -0.001(6)
C159 0.069(7) 0.060(7) 0.069(8) -0.005(6) 0.003(6) -0.008(5)
C160 0.059(6) 0.060(6) 0.071(8) -0.003(6) -0.000(6) -0.001(5)
C161 0.057(6) 0.050(6) 0.056(7) 0.004(5) -0.001(5) 0.005(5)
C162 0.098(9) 0.065(7) 0.10(1) 0.020(8) -0.040(8) -0.008(7)
C163 0.054(6) 0.070(7) 0.063(7) -0.001(6) -0.005(6) 0.006(5)
C164 0.054(6) 0.051(6) 0.080(8) 0.007(6) 0.003(6) 0.004(5)
O165 0.075(5) 0.051(4) 0.091(6) 0.012(4) 0.012(4) 0.021(4)
C166 0.070(7) 0.049(6) 0.077(8) -0.001(6) 0.003(6) 0.005(5)
C167 0.063(7) 0.051(6) 0.088(9) -0.006(6) -0.005(7) 0.006(5)
O168 0.092(6) 0.113(7) 0.091(7) -0.033(6) -0.009(5) -0.007(5)
C169 0.073(7) 0.050(6) 0.10(1) 0.013(7) 0.008(7) -0.002(5)
C170 0.046(6) 0.057(6) 0.058(7) -0.002(5) -0.000(5) -0.009(5)
O171 0.063(4) 0.049(4) 0.091(6) 0.001(4) 0.020(4) -0.012(3)
C172 0.058(6) 0.060(6) 0.080(8) -0.001(6) 0.012(6) -0.007(5)
C173 0.041(5) 0.059(6) 0.058(6) -0.007(5) -0.004(5) -0.005(5)
N174 0.047(4) 0.047(5) 0.073(6) 0.005(4) 0.003(4) -0.007(4)
C175 0.041(5) 0.050(6) 0.073(7) 0.003(6) -0.010(5) -0.001(5)
O176 0.067(5) 0.063(4) 0.093(6) 0.001(5) 0.017(5) 0.009(4)
N177 0.050(5) 0.046(5) 0.072(6) 0.000(5) -0.003(5) -0.009(4)
C178 0.060(6) 0.050(6) 0.075(8) -0.002(6) -0.015(6) -0.005(5)
C179 0.048(5) 0.046(6) 0.069(7) -0.005(6) -0.006(5) -0.008(5)
O180 0.103(6) 0.052(4) 0.098(6) -0.003(5) -0.044(5) 0.022(4)
C181 0.150(12) 0.075(8) 0.08(1) -0.001(8) 0.04(1) -0.037(8)
C182 0.217(19) 0.08(1) 0.23(2) 0.013(14) 0.140(19) -0.014(12)
C183 0.104(9) 0.059(7) 0.09(1) 0.001(7) 0.052(8) -0.015(7)
C184 0.11(1) 0.057(7) 0.148(14) 0.002(9) 0.01(1) -0.016(7)
C185 0.053(6) 0.092(9) 0.09(1) -0.009(8) 0.011(7) 0.008(6)
C186 0.066(8) 0.11(1) 0.138(13) -0.003(11) 0.019(9) -0.016(8)
C187 0.09(1) 0.23(2) 0.109(12) -0.059(14) 0.04(1) 0.009(12)

loop_
_atom_type_symbol
_atom_type_scat_dispersion_real
_atom_type_scat_dispersion_imag
_atom_type_scat_Cromer_Mann_a1
_atom_type_scat_Cromer_Mann_b1
_atom_type_scat_Cromer_Mann_a2
_atom_type_scat_Cromer_Mann_b2
_atom_type_scat_Cromer_Mann_a3
_atom_type_scat_Cromer_Mann_b3
_atom_type_scat_Cromer_Mann_a4
_atom_type_scat_Cromer_Mann_b4
_atom_type_scat_Cromer_Mann_c
_atom_type_scat_source
'C   ' 0.0170 0.0090 2.3100 20.8439 1.0200 10.2075 1.5886 0.5687 0.8650 51.6512 0.2156 International_Tables_Vol_IV_Table_2.2B
'H   ' 0.0000 0.0000 0.4930 10.5109 0.3229 26.1257 0.1402 3.1424 0.0408 57.7997 0.0030 International_Tables_Vol_IV_Table_2.2B
'N   ' 0.0290 0.0180 12.2126 0.0057 3.1322 9.8933 2.0125 28.9975 1.1663 0.5826 -11.5290 International_Tables_Vol_IV_Table_2.2B
'O   ' 0.0470 0.0320 3.0485 13.2771 2.2868 5.7011 1.5463 0.3239 0.8670 32.9089 0.2508 International_Tables_Vol_IV_Table_2.2B
